data_7236551
loop_
_publ_author_name
'Wang, Hailong'
'Wu, Hui'
'Kan, Jinglan'
'Chang, Ganggang'
'Yao, Zizhu'
'Li, Bin'
'Zhou, Wei'
'Xiang, Shengchang'
'Cong-Gui Zhao, John'
'Chen, Banglin'

_publ_section_title
;
 A microporous hydrogen-bonded organic framework with amine sites for
 selective recognition of small molecules
;
_journal_issue 18
_journal_name_full 'Journal of Materials Chemistry A'
_journal_page_first 8292
_journal_paper_doi 10.1039/C7TA01364G
_journal_volume 5
_journal_year 2017
_chemical_formula_moiety 'C18 H21 N15, 2(H2 O)'
_chemical_formula_sum 'C18 H25 N15 O2 S0'
_chemical_formula_weight 483.53
_space_group_IT_number 2
_space_group_name_Hall '-P 1'
_space_group_name_H-M_alt 'P -1'
_symmetry_cell_setting triclinic
_symmetry_space_group_name_Hall '-P 1'
_symmetry_space_group_name_H-M 'P -1'
_atom_sites_solution_hydrogens geom
_atom_sites_solution_primary direct
_atom_sites_solution_secondary difmap
_audit_creation_method SHELXL-97
_audit_update_record
;
2017-01-25 deposited with the CCDC.
2017-04-10 downloaded from the CCDC.
;
_cell_angle_alpha 79.642(7)
_cell_angle_beta 86.726(9)
_cell_angle_gamma 69.981(9)
_cell_formula_units_Z 2
_cell_length_a 10.7844(13)
_cell_length_b 11.6088(10)
_cell_length_c 15.9757(14)
_cell_measurement_reflns_used 2810
_cell_measurement_temperature 100.00(16)
_cell_measurement_theta_max 66.9973
_cell_measurement_theta_min 4.1101
_cell_volume 1848.6(3)
_computing_structure_refinement 'SHELXL-97 (Sheldrick, 1997)'
_computing_structure_solution 'SHELXS-97 (Sheldrick, 1990)'
_diffrn_ambient_temperature 100.00(16)
_diffrn_detector_area_resol_mean 10.5148
_diffrn_measured_fraction_theta_full 0.969
_diffrn_measured_fraction_theta_max 0.969
_diffrn_measurement_device_type 'SuperNova, Dual, Cu at zero, Atlas'
_diffrn_measurement_method '\w scans'
_diffrn_radiation_monochromator graphite
_diffrn_radiation_source 'fine-focus sealed tube'
_diffrn_radiation_type CuK\a
_diffrn_radiation_wavelength 1.54184
_diffrn_reflns_av_R_equivalents 0.0221
_diffrn_reflns_av_sigmaI/netI 0.0450
_diffrn_reflns_limit_h_max 12
_diffrn_reflns_limit_h_min -12
_diffrn_reflns_limit_k_max 12
_diffrn_reflns_limit_k_min -13
_diffrn_reflns_limit_l_max 10
_diffrn_reflns_limit_l_min -18
_diffrn_reflns_number 10036
_diffrn_reflns_theta_full 67.11
_diffrn_reflns_theta_max 67.11
_diffrn_reflns_theta_min 4.11
_diffrn_standards_interval_count 0
_diffrn_standards_interval_time 0
_diffrn_standards_number 0
_exptl_absorpt_coefficient_mu 0.523
_exptl_absorpt_correction_T_max 0.949
_exptl_absorpt_correction_T_min 0.904
_exptl_absorpt_correction_type multi-scan
_exptl_absorpt_process_details
;   
CrysAlisPro, Agilent Technologies,
Version 1.171.37.34 (release 22-05-2014 CrysAlis171 .NET)
(compiled May 22 2014,16:03:01)
Empirical absorption correction using spherical harmonics,
 implemented in SCALE3 ABSPACK scaling algorithm.
;
_exptl_crystal_colour colorless
_exptl_crystal_density_diffrn 0.869
_exptl_crystal_density_method 'not measured'
_exptl_crystal_description block
_exptl_crystal_F_000 508
_exptl_crystal_size_max 0.20
_exptl_crystal_size_mid 0.16
_exptl_crystal_size_min 0.10
_refine_diff_density_max 1.326
_refine_diff_density_min -0.675
_refine_diff_density_rms 0.064
_refine_ls_extinction_method none
_refine_ls_goodness_of_fit_ref 1.084
_refine_ls_hydrogen_treatment mixed
_refine_ls_matrix_type full
_refine_ls_number_parameters 319
_refine_ls_number_reflns 6397
_refine_ls_number_restraints 0
_refine_ls_restrained_S_all 1.084
_refine_ls_R_factor_all 0.0899
_refine_ls_R_factor_gt 0.0732
_refine_ls_shift/su_max 0.000
_refine_ls_shift/su_mean 0.000
_refine_ls_structure_factor_coef Fsqd
_refine_ls_weighting_details 'calc w=1/[\s^2^(Fo^2^)+(0.1456P)^2^+0.0000P] where P=(Fo^2^+2Fc^2^)/3'
_refine_ls_weighting_scheme calc
_refine_ls_wR_factor_gt 0.2107
_refine_ls_wR_factor_ref 0.2289
_reflns_number_gt 4567
_reflns_number_total 6397
_reflns_threshold_expression >2sigma(I)
_cod_data_source_file c7ta01364g2.cif
_cod_data_source_block platon
_cod_original_sg_symbol_Hall -P1
_cod_original_sg_symbol_H-M P-1
_cod_database_code 7236551

loop_
_symmetry_equiv_pos_as_xyz
'x, y, z'
'-x, -y, -z'

loop_
_atom_site_label
_atom_site_type_symbol
_atom_site_fract_x
_atom_site_fract_y
_atom_site_fract_z
_atom_site_U_iso_or_equiv
_atom_site_adp_type
_atom_site_occupancy
_atom_site_symmetry_multiplicity
_atom_site_calc_flag
_atom_site_refinement_flags
C1 C 0.8397(3) 0.3316(2) 0.42120(17) 0.0445(6) Uani 1 1 d .
C2 C 0.6872(3) 0.3005(3) 0.3475(2) 0.0580(7) Uani 1 1 d .
C3 C 0.6913(2) 0.4942(2) 0.34059(15) 0.0381(5) Uani 1 1 d .
C4 C 0.2917(2) 1.0179(2) 0.48188(16) 0.0395(5) Uani 1 1 d .
C5 C 0.1503(2) 0.9779(2) 0.40098(15) 0.0382(5) Uani 1 1 d .
C6 C 0.3686(2) 0.9061(2) 0.37610(13) 0.0312(5) Uani 1 1 d .
C7 C 0.7069(2) 0.9885(3) 0.01335(14) 0.0401(6) Uani 1 1 d .
C8 C 0.8891(2) 0.9227(3) 0.09650(15) 0.0438(6) Uani 1 1 d .
C9 C 0.7084(2) 0.8763(2) 0.14490(14) 0.0354(5) Uani 1 1 d .
C10 C 0.6350(2) 0.6309(2) 0.30917(14) 0.0347(5) Uani 1 1 d .
C11 C 0.6924(2) 0.6850(2) 0.23993(14) 0.0359(5) Uani 1 1 d .
C12 C 0.6427(2) 0.8142(2) 0.21600(13) 0.0324(5) Uani 1 1 d .
C13 C 0.5383(2) 0.8894(2) 0.25974(13) 0.0317(5) Uani 1 1 d .
C14 C 0.4819(2) 0.8312(2) 0.32797(13) 0.0309(5) Uani 1 1 d .
C15 C 0.5289(2) 0.7034(2) 0.35387(14) 0.0345(5) Uani 1 1 d .
C16 C 0.4684(3) 0.6422(2) 0.42852(18) 0.0499(7) Uani 1 1 d .
H16A H 0.4215 0.7027 0.4632 0.075 Uiso 1 1 calc R
H16B H 0.5369 0.5764 0.4617 0.075 Uiso 1 1 calc R
H16C H 0.4084 0.6085 0.4081 0.075 Uiso 1 1 calc R
C17 C 0.8031(3) 0.6060(3) 0.19176(17) 0.0505(6) Uani 1 1 d .
H17A H 0.8860 0.5961 0.2164 0.076 Uiso 1 1 calc R
H17B H 0.7997 0.6457 0.1334 0.076 Uiso 1 1 calc R
H17C H 0.7943 0.5259 0.1947 0.076 Uiso 1 1 calc R
C18 C 0.4882(2) 1.0287(2) 0.23577(15) 0.0403(5) Uani 1 1 d .
H18A H 0.4188 1.0535 0.1943 0.060 Uiso 1 1 calc R
H18B H 0.5590 1.0566 0.2122 0.060 Uiso 1 1 calc R
H18C H 0.4547 1.0651 0.2855 0.060 Uiso 1 1 calc R
O1 O 0.2502(2) 0.8026(2) 0.20564(14) 0.0665(6) Uani 1 1 d .
H1C H 0.2476 0.8395 0.2475 0.100 Uiso 1 1 d R
H1D H 0.3047 0.7291 0.2181 0.100 Uiso 1 1 d R
O2 O 0.9073(3) 0.8256(3) 0.33148(16) 0.0875(9) Uani 1 1 d .
H2C H 0.8830 0.8252 0.2819 0.131 Uiso 1 1 d R
H2D H 0.9736 0.7602 0.3452 0.131 Uiso 1 1 d R
N1 N 0.9422(3) 0.2880(2) 0.4738(2) 0.0677(8) Uani 1 1 d .
H1A H 0.9747 0.2095 0.4928 0.081 Uiso 1 1 calc R
H1B H 0.9762 0.3382 0.4890 0.081 Uiso 1 1 calc R
N2 N 0.6306(4) 0.2247(3) 0.3241(3) 0.1038(15) Uani 1 1 d .
H2A H 0.6615 0.1460 0.3428 0.125 Uiso 1 1 calc R
H2B H 0.5634 0.2548 0.2904 0.125 Uiso 1 1 calc R
N3 N 0.7907(2) 0.2494(2) 0.39969(15) 0.0495(5) Uani 1 1 d .
N4 N 0.6332(2) 0.4232(2) 0.31557(18) 0.0561(6) Uani 1 1 d .
N5 N 0.7927(2) 0.45598(19) 0.39408(14) 0.0429(5) Uani 1 1 d .
N6 N 0.3158(2) 1.0631(2) 0.54761(16) 0.0536(6) Uani 1 1 d .
H6A H 0.2516 1.1018 0.5777 0.064 Uiso 1 1 calc R
H6B H 0.3957 1.0537 0.5600 0.064 Uiso 1 1 calc R
N7 N 0.0290(2) 0.9873(2) 0.38220(14) 0.0478(5) Uani 1 1 d .
H7A H -0.0368 1.0284 0.4102 0.057 Uiso 1 1 calc R
H7B H 0.0160 0.9523 0.3420 0.057 Uiso 1 1 calc R
N8 N 0.16675(19) 1.0342(2) 0.46461(13) 0.0412(5) Uani 1 1 d .
N9 N 0.25042(18) 0.91222(18) 0.35441(12) 0.0350(4) Uani 1 1 d .
N10 N 0.39769(18) 0.95542(18) 0.43753(12) 0.0349(4) Uani 1 1 d .
N11 N 0.6422(2) 1.0502(3) -0.05821(13) 0.0529(6) Uani 1 1 d .
H11A H 0.6798 1.0873 -0.0976 0.064 Uiso 1 1 calc R
H11B H 0.5626 1.0530 -0.0651 0.064 Uiso 1 1 calc R
N12 N 1.0127(2) 0.9130(3) 0.10740(14) 0.0558(7) Uani 1 1 d .
H12A H 1.0530 0.9465 0.0676 0.067 Uiso 1 1 calc R
H12B H 1.0530 0.8732 0.1543 0.067 Uiso 1 1 calc R
N13 N 0.8296(2) 0.9856(2) 0.02239(12) 0.0449(5) Uani 1 1 d .
N14 N 0.82979(19) 0.8685(2) 0.16125(12) 0.0396(5) Uani 1 1 d .
N15 N 0.64082(19) 0.9317(2) 0.07349(12) 0.0399(5) Uani 1 1 d .

loop_
_atom_site_aniso_label
_atom_site_aniso_U_11
_atom_site_aniso_U_22
_atom_site_aniso_U_33
_atom_site_aniso_U_23
_atom_site_aniso_U_13
_atom_site_aniso_U_12
C1 0.0413(13) 0.0379(12) 0.0458(14) -0.0010(10) -0.0040(11) -0.0049(10)
C2 0.0491(16) 0.0433(14) 0.079(2) -0.0066(13) -0.0129(14) -0.0116(12)
C3 0.0293(11) 0.0399(12) 0.0388(12) -0.0020(9) 0.0008(9) -0.0063(9)
C4 0.0287(11) 0.0440(12) 0.0432(13) -0.0079(10) -0.0031(9) -0.0084(10)
C5 0.0297(11) 0.0452(13) 0.0372(12) -0.0046(10) 0.0005(9) -0.0108(10)
C6 0.0286(10) 0.0317(10) 0.0290(10) 0.0067(8) -0.0018(8) -0.0106(8)
C7 0.0286(11) 0.0615(15) 0.0287(11) 0.0055(10) 0.0001(9) -0.0199(10)
C8 0.0275(11) 0.0702(17) 0.0314(11) 0.0050(11) -0.0009(9) -0.0202(11)
C9 0.0263(10) 0.0489(13) 0.0282(11) 0.0020(9) 0.0011(8) -0.0135(9)
C10 0.0309(11) 0.0341(11) 0.0339(11) 0.0007(9) 0.0000(9) -0.0076(9)
C11 0.0271(10) 0.0452(13) 0.0302(11) -0.0011(9) -0.0013(8) -0.0083(9)
C12 0.0239(10) 0.0458(12) 0.0265(10) 0.0022(9) -0.0021(8) -0.0143(9)
C13 0.0249(10) 0.0399(12) 0.0289(10) 0.0042(8) -0.0042(8) -0.0136(9)
C14 0.0233(10) 0.0399(11) 0.0262(10) 0.0014(8) -0.0033(8) -0.0094(8)
C15 0.0313(11) 0.0383(12) 0.0305(11) 0.0041(9) 0.0006(9) -0.0125(9)
C16 0.0492(15) 0.0398(13) 0.0475(14) 0.0086(11) 0.0118(12) -0.0081(11)
C17 0.0420(14) 0.0583(16) 0.0416(13) -0.0076(11) 0.0103(11) -0.0069(12)
C18 0.0409(13) 0.0402(12) 0.0356(12) 0.0050(9) 0.0014(10) -0.0145(10)
O1 0.0566(12) 0.0783(15) 0.0543(12) -0.0135(10) -0.0216(10) -0.0054(11)
O2 0.120(2) 0.0961(18) 0.0630(14) 0.0124(13) -0.0424(15) -0.0636(18)
N1 0.0654(16) 0.0388(12) 0.0895(19) -0.0007(12) -0.0397(15) -0.0044(11)
N2 0.088(2) 0.0449(15) 0.176(4) 0.0052(19) -0.071(3) -0.0204(15)
N3 0.0461(12) 0.0389(11) 0.0572(13) -0.0031(10) -0.0071(10) -0.0078(9)
N4 0.0471(13) 0.0404(12) 0.0758(16) -0.0015(11) -0.0200(12) -0.0096(10)
N5 0.0402(11) 0.0389(11) 0.0458(11) -0.0031(9) -0.0044(9) -0.0099(9)
N6 0.0274(10) 0.0733(16) 0.0613(14) -0.0324(12) -0.0002(9) -0.0078(10)
N7 0.0268(10) 0.0686(14) 0.0470(12) -0.0196(10) 0.0015(8) -0.0102(9)
N8 0.0268(10) 0.0494(12) 0.0440(11) -0.0134(9) -0.0008(8) -0.0057(8)
N9 0.0278(9) 0.0411(10) 0.0331(9) -0.0026(8) 0.0015(7) -0.0100(8)
N10 0.0263(9) 0.0385(10) 0.0359(10) -0.0036(8) -0.0003(7) -0.0073(8)
N11 0.0333(11) 0.0879(17) 0.0348(11) 0.0210(10) -0.0066(9) -0.0316(11)
N12 0.0323(11) 0.0958(18) 0.0363(11) 0.0207(11) -0.0077(9) -0.0327(12)
N13 0.0312(10) 0.0716(14) 0.0306(10) 0.0124(9) -0.0043(8) -0.0256(10)
N14 0.0299(10) 0.0578(12) 0.0281(9) 0.0084(8) -0.0022(7) -0.0185(9)
N15 0.0288(9) 0.0610(13) 0.0295(10) 0.0061(8) -0.0023(7) -0.0214(9)

loop_
_atom_type_symbol
_atom_type_description
_atom_type_scat_dispersion_real
_atom_type_scat_dispersion_imag
_atom_type_scat_source
C C 0.0181 0.0091 'International Tables Vol C Tables 4.2.6.8 and 6.1.1.4'
H H 0.0000 0.0000 'International Tables Vol C Tables 4.2.6.8 and 6.1.1.4'
O O 0.0492 0.0322 'International Tables Vol C Tables 4.2.6.8 and 6.1.1.4'
S S 0.3331 0.5567 'International Tables Vol C Tables 4.2.6.8 and 6.1.1.4'
N N 0.0311 0.0180 'International Tables Vol C Tables 4.2.6.8 and 6.1.1.4'

loop_
_geom_angle_atom_site_label_1
_geom_angle_atom_site_label_2
_geom_angle_atom_site_label_3
_geom_angle
N1 C1 N3 117.5(2)
N1 C1 N5 117.1(2)
N3 C1 N5 125.4(2)
N3 C2 N2 117.7(3)
N3 C2 N4 125.7(3)
N2 C2 N4 116.6(3)
N4 C3 N5 125.9(2)
N4 C3 C10 117.4(2)
N5 C3 C10 116.6(2)
N6 C4 N8 118.3(2)
N6 C4 N10 117.3(2)
N8 C4 N10 124.3(2)
N7 C5 N8 118.2(2)
N7 C5 N9 117.4(2)
N8 C5 N9 124.4(2)
N9 C6 N10 126.8(2)
N9 C6 C14 116.10(19)
N10 C6 C14 117.05(18)
N13 C7 N11 118.8(2)
N13 C7 N15 124.4(2)
N11 C7 N15 116.8(2)
N12 C8 N13 118.2(2)
N12 C8 N14 117.7(2)
N13 C8 N14 124.0(2)
N14 C9 N15 126.8(2)
N14 C9 C12 115.12(19)
N15 C9 C12 118.10(19)
C11 C10 C15 121.5(2)
C11 C10 C3 119.7(2)
C15 C10 C3 118.7(2)
C10 C11 C12 118.1(2)
C10 C11 C17 120.8(2)
C12 C11 C17 121.2(2)
C11 C12 C13 121.95(19)
C11 C12 C9 119.3(2)
C13 C12 C9 118.6(2)
C14 C13 C12 118.2(2)
C14 C13 C18 120.0(2)
C12 C13 C18 121.84(19)
C15 C14 C13 121.5(2)
C15 C14 C6 117.76(18)
C13 C14 C6 120.70(19)
C14 C15 C10 118.7(2)
C14 C15 C16 120.9(2)
C10 C15 C16 120.4(2)
C2 N3 C1 113.9(2)
C3 N4 C2 114.6(2)
C3 N5 C1 114.5(2)
C4 N8 C5 115.1(2)
C6 N9 C5 114.5(2)
C6 N10 C4 114.78(19)
C7 N13 C8 115.81(19)
C9 N14 C8 114.81(19)
C9 N15 C7 114.03(19)

loop_
_geom_bond_atom_site_label_1
_geom_bond_atom_site_label_2
_geom_bond_distance
C1 N1 1.325(4)
C1 N3 1.339(4)
C1 N5 1.352(3)
C2 N3 1.330(4)
C2 N2 1.341(4)
C2 N4 1.354(4)
C3 N4 1.316(4)
C3 N5 1.327(3)
C3 C10 1.493(3)
C4 N6 1.330(3)
C4 N8 1.333(3)
C4 N10 1.364(3)
C5 N7 1.323(3)
C5 N8 1.353(3)
C5 N9 1.360(3)
C6 N9 1.316(3)
C6 N10 1.322(3)
C6 C14 1.499(3)
C7 N13 1.327(3)
C7 N11 1.327(3)
C7 N15 1.372(3)
C8 N12 1.317(3)
C8 N13 1.342(3)
C8 N14 1.357(3)
C9 N14 1.319(3)
C9 N15 1.325(3)
C9 C12 1.508(3)
C10 C11 1.392(3)
C10 C15 1.411(3)
C11 C12 1.397(3)
C11 C17 1.503(3)
C12 C13 1.405(3)
C13 C14 1.398(3)
C13 C18 1.502(3)
C14 C15 1.385(3)
C15 C16 1.509(3)

loop_
_geom_hbond_atom_site_label_D
_geom_hbond_atom_site_label_H
_geom_hbond_atom_site_label_A
_geom_hbond_distance_DH
_geom_hbond_distance_HA
_geom_hbond_distance_DA
_geom_hbond_angle_DHA
_geom_hbond_site_symmetry_A
N6 H6A O2 0.86 2.22 3.071(4) 171.4 2_676
N7 H7B O2 0.86 2.20 2.874(3) 134.6 1_455
N11 H11A O1 0.86 2.21 3.068(3) 172.4 2_675
N12 H12B O1 0.86 2.15 2.856(3) 138.8 1_655
N1 H1A N8 0.86 2.44 3.130(3) 137.3 1_645
N2 H2A N6 0.86 2.67 3.471(4) 155.4 2_666
N6 H6B N10 0.86 2.20 3.042(3) 167.7 2_676
N7 H7A N8 0.86 2.52 3.172(3) 133.3 2_576
N7 H7A N3 0.86 2.59 3.288(3) 139.6 1_465
N11 H11B N15 0.86 2.15 3.007(3) 175.2 2_675
N12 H12A N13 0.86 2.09 2.945(3) 173.6 2_775
O2 H2C N14 0.85 1.97 2.798(3) 165.0 .
O1 H1C N9 0.85 2.04 2.891(3) 174.7 .
